data_4306966
loop_
_publ_author_name
'Riya Mukherjee'
'Brenda A. Dougan'
'Fiona H. Fry'
'Scott D. Bunge'
'Christopher J. Ziegler'
'Nicola E. Brasch'

_publ_section_title
;
Structural and Spectroscopic Evidence for the Formation of Trinuclear and
Tetranuclear Vanadium(III)/Carboxylate Complexes of Acetate and Related
Derivatives in Aqueous Solution
;
_journal_name_full 'Inorganic Chemistry'
_journal_page_first 1575
_journal_page_last 1585
_journal_paper_doi 10.1021/ic0613210
_journal_volume 46
_journal_year 2007
_chemical_formula_sum 'C18 H40 Cl O18 V3'
_chemical_formula_weight 732.77
_chemical_name_common '[V3(m3-O)(m-OOCCH2CH3)6(H2O)3]Cl*2H2O (5)'
_chemical_name_systematic
;
 ?
;
_space_group_IT_number 2
_symmetry_cell_setting triclinic
_symmetry_space_group_name_Hall '-P 1'
_symmetry_space_group_name_H-M 'P -1'
_atom_sites_solution_hydrogens geom
_atom_sites_solution_primary direct
_atom_sites_solution_secondary difmap
_audit_creation_method SHELXL-97
_cell_angle_alpha 67.527(3)
_cell_angle_beta 70.775(3)
_cell_angle_gamma 66.979(3)
_cell_formula_units_Z 2
_cell_length_a 11.0342(18)
_cell_length_b 11.3901(19)
_cell_length_c 14.607(2)
_cell_measurement_reflns_used 4304
_cell_measurement_temperature 100(2)
_cell_measurement_theta_max 30.56
_cell_measurement_theta_min 2.29
_cell_volume 1526.0(4)
_computing_cell_refinement 'Bruker SMART'
_computing_data_collection 'Bruker SMART'
_computing_data_reduction 'Bruker SAINT'
_computing_molecular_graphics 'Bruker SHELXTL'
_computing_publication_material 'Bruker SHELXTL'
_computing_structure_refinement 'SHELXL-97 (Sheldrick, 1997)'
_computing_structure_solution 'SHELXS-97 (Sheldrick, 1990)'
_diffrn_ambient_temperature 100(2)
_diffrn_measured_fraction_theta_full 0.997
_diffrn_measured_fraction_theta_max 0.997
_diffrn_measurement_device_type 'CCD area detector'
_diffrn_measurement_method 'phi and omega scans'
_diffrn_radiation_monochromator graphite
_diffrn_radiation_source 'fine-focus sealed tube'
_diffrn_radiation_type MoK\a
_diffrn_radiation_wavelength 0.71073
_diffrn_reflns_av_R_equivalents 0.0280
_diffrn_reflns_av_sigmaI/netI 0.0403
_diffrn_reflns_limit_h_max 13
_diffrn_reflns_limit_h_min -13
_diffrn_reflns_limit_k_max 13
_diffrn_reflns_limit_k_min -13
_diffrn_reflns_limit_l_max 17
_diffrn_reflns_limit_l_min -17
_diffrn_reflns_number 12299
_diffrn_reflns_theta_full 25.05
_diffrn_reflns_theta_max 25.05
_diffrn_reflns_theta_min 1.54
_exptl_absorpt_coefficient_mu 1.061
_exptl_absorpt_correction_T_max 0.9489
_exptl_absorpt_correction_T_min 0.9013
_exptl_absorpt_correction_type multi-scan
_exptl_absorpt_process_details SADABS
_exptl_crystal_colour green
_exptl_crystal_density_diffrn 1.595
_exptl_crystal_density_meas ?
_exptl_crystal_density_method .
_exptl_crystal_description plate
_exptl_crystal_F_000 756
_exptl_crystal_size_max 0.10
_exptl_crystal_size_mid 0.10
_exptl_crystal_size_min 0.05
_platon_squeeze_details ' ?'
_refine_diff_density_max 0.589
_refine_diff_density_min -0.461
_refine_diff_density_rms 0.082
_refine_ls_extinction_method none
_refine_ls_goodness_of_fit_ref 0.427
_refine_ls_hydrogen_treatment mixed
_refine_ls_matrix_type full
_refine_ls_number_parameters 410
_refine_ls_number_reflns 5388
_refine_ls_number_restraints 6
_refine_ls_restrained_S_all 0.427
_refine_ls_R_factor_all 0.0491
_refine_ls_R_factor_gt 0.0386
_refine_ls_shift/su_max 0.001
_refine_ls_shift/su_mean 0.000
_refine_ls_structure_factor_coef Fsqd
_refine_ls_weighting_details 'calc w=1/[\s^2^(Fo^2^)+(0.1000P)^2^+34.8308P] where P=(Fo^2^+2Fc^2^)/3'
_refine_ls_weighting_scheme calc
_refine_ls_wR_factor_gt 0.0981
_refine_ls_wR_factor_ref 0.1084
_reflns_number_gt 4342
_reflns_number_total 5388
_reflns_threshold_expression >2sigma(I)
_cod_data_source_file ic0613210si20060918_062623_2.cif
_cod_data_source_block rm001tri
_cod_depositor_comments
;
The following automatic conversions were performed:
'_symmetry_cell_setting' value 'Triclinic' changed to 'triclinic'
according to '/home/saulius/struct/CIF-dictionaries/cif_core.dic'
dictionary named 'cif_core.dic' version 2.4.1 from
2010-06-29.

'_exptl_absorpt_correction_type' value 'MULTI-SCAN' changed
to 'multi-scan' according to
'/home/saulius/struct/CIF-dictionaries/cif_core.dic' dictionary named
'cif_core.dic' version 2.4.1 from 2010-06-29.

Automatic conversion script
Id: cif_fix_enum 1527 2010-12-29 10:47:43Z saulius 
;
_cod_database_code 4306966

loop_
_symmetry_equiv_pos_as_xyz
'x, y, z'
'-x, -y, -z'

loop_
_atom_site_label
_atom_site_type_symbol
_atom_site_fract_x
_atom_site_fract_y
_atom_site_fract_z
_atom_site_U_iso_or_equiv
_atom_site_adp_type
_atom_site_occupancy
_atom_site_symmetry_multiplicity
_atom_site_calc_flag
_atom_site_refinement_flags
_atom_site_disorder_assembly
_atom_site_disorder_group
V1 V 0.93257(5) 0.05954(5) 0.16960(4) 0.01334(14) Uani 1 1 d . A 1
V2 V 0.63916(5) 0.29295(5) 0.20510(4) 0.01232(14) Uani 1 1 d . A 1
V3 V 0.82274(5) 0.14721(5) 0.38062(4) 0.01124(14) Uani 1 1 d . A 1
O1 O 0.9491(2) 0.2140(2) 0.04567(18) 0.0209(5) Uani 1 1 d . A 1
O2 O 0.7429(2) 0.3578(2) 0.06255(17) 0.0193(5) Uani 1 1 d . A 1
O3 O 0.8005(2) 0.0287(2) 0.11799(17) 0.0187(5) Uani 1 1 d . A 1
O4 O 0.5980(2) 0.1605(2) 0.17023(18) 0.0177(5) Uani 1 1 d . A 1
O5 O 0.6541(2) 0.4467(2) 0.23083(18) 0.0193(5) Uani 1 1 d . A 1
O6 O 0.7389(2) 0.3419(2) 0.36990(19) 0.0210(5) Uani 1 1 d . A 1
O7 O 0.5200(2) 0.2532(2) 0.34322(17) 0.0170(5) Uani 1 1 d . A 1
O8 O 0.6453(2) 0.1173(2) 0.45705(17) 0.0171(5) Uani 1 1 d . A 1
O9 O 1.0862(2) 0.0748(2) 0.20549(18) 0.0197(5) Uani 1 1 d . A 1
O10 O 1.0005(2) 0.1816(3) 0.32241(18) 0.0205(5) Uani 1 1 d . A 1
O11 O 0.9374(2) -0.1140(2) 0.28000(17) 0.0194(5) Uani 1 1 d . A 1
O12 O 0.9168(2) -0.0542(2) 0.41362(17) 0.0170(5) Uani 1 1 d . A 1
O13 O 0.7977(2) 0.1651(2) 0.25218(16) 0.0130(5) Uani 1 1 d . A 1
O14 O 1.0782(2) -0.0578(2) 0.08515(18) 0.0214(5) Uani 1 1 d D A 1
O15 O 0.4702(2) 0.4194(2) 0.15460(18) 0.0193(5) Uani 1 1 d D A 1
O16 O 0.8510(2) 0.1223(2) 0.51880(18) 0.0179(5) Uani 1 1 d D A 1
C1 C 0.8609(3) 0.3204(3) 0.0137(3) 0.0185(7) Uani 1 1 d . A 1
C2 C 0.9013(4) 0.4104(4) -0.0909(3) 0.0320(9) Uani 1 1 d . A 1
H2A H 0.8568 0.4035 -0.1367 0.038 Uiso 1 1 calc R A 1
H2B H 0.8619 0.5032 -0.0870 0.038 Uiso 1 1 calc R A 1
C4 C 0.6726(3) 0.0678(3) 0.1321(2) 0.0169(7) Uani 1 1 d . A 1
C5 C 0.6036(4) -0.0006(4) 0.1041(3) 0.0284(9) Uani 1 1 d . A 1
H5A H 0.5413 -0.0360 0.1659 0.034 Uiso 1 1 calc R A 1
H5B H 0.5480 0.0677 0.0553 0.034 Uiso 1 1 calc R A 1
C6 C 0.6902(5) -0.1110(6) 0.0595(5) 0.0571(15) Uani 1 1 d . A 1
H6A H 0.7277 -0.0742 -0.0123 0.086 Uiso 1 1 calc R A 1
H6B H 0.6363 -0.1657 0.0657 0.086 Uiso 1 1 calc R A 1
H6C H 0.7637 -0.1663 0.0955 0.086 Uiso 1 1 calc R A 1
C7 C 0.6864(4) 0.4449(3) 0.3059(3) 0.0244(8) Uani 1 1 d . A 1
C8 C 0.5332(3) 0.1824(3) 0.4319(2) 0.0138(7) Uani 1 1 d . A 1
C9 C 0.4064(3) 0.1761(3) 0.5118(3) 0.0182(7) Uani 1 1 d . A 1
H9A H 0.3611 0.1275 0.4971 0.022 Uiso 1 1 calc R A 1
H9B H 0.3452 0.2681 0.5066 0.022 Uiso 1 1 calc R A 1
C10 C 0.4265(4) 0.1095(4) 0.6197(3) 0.0220(8) Uani 1 1 d . A 1
H10A H 0.4810 0.0160 0.6275 0.033 Uiso 1 1 calc R A 1
H10C H 0.3386 0.1140 0.6665 0.033 Uiso 1 1 calc R A 1
H10B H 0.4728 0.1556 0.6350 0.033 Uiso 1 1 calc R A 1
C11 C 1.0957(3) 0.1371(4) 0.2558(3) 0.0205(8) Uani 1 1 d . A 1
C12 C 1.2273(4) 0.1627(5) 0.2350(3) 0.0386(11) Uani 1 1 d . A 1
H12A H 1.2445 0.2205 0.1645 0.046 Uiso 1 1 calc R A 1
H12B H 1.3003 0.0768 0.2399 0.046 Uiso 1 1 calc R A 1
C13 C 1.2340(5) 0.2274(6) 0.3050(3) 0.0506(14) Uani 1 1 d . A 1
H13A H 1.1628 0.3132 0.3003 0.076 Uiso 1 1 calc R A 1
H13B H 1.3221 0.2419 0.2854 0.076 Uiso 1 1 calc R A 1
H13C H 1.2215 0.1692 0.3748 0.076 Uiso 1 1 calc R A 1
C14 C 0.9427(3) -0.1410(3) 0.3701(2) 0.0164(7) Uani 1 1 d . A 1
C15 C 0.9815(4) -0.2857(3) 0.4320(3) 0.0238(8) Uani 1 1 d . A 1
H15A H 1.0154 -0.2929 0.4895 0.029 Uiso 1 1 calc R A 1
H15B H 0.8993 -0.3143 0.4609 0.029 Uiso 1 1 calc R A 1
C17 C 0.6179(13) 0.5752(7) 0.3399(7) 0.027(3) Uani 0.54(2) 1 d P A 1
C18 C 0.4956(8) 0.5660(8) 0.4271(7) 0.032(3) Uani 0.475(12) 1 d P B 2
C3A C 1.0384(8) 0.3923(9) -0.1387(6) 0.034(3) Uani 0.478(13) 1 d P A 1
C3B C 0.9798(9) 0.4896(10) -0.0916(7) 0.042(3) Uani 0.522(13) 1 d P A 2
C16A C 1.0857(9) -0.3804(7) 0.3759(6) 0.026(3) Uani 0.55(2) 1 d P A 1
C16B C 0.994(3) -0.3811(10) 0.3670(9) 0.060(8) Uani 0.45(2) 1 d P A 2
C17A C 0.7023(13) 0.5771(8) 0.2982(9) 0.024(4) Uani 0.46(2) 1 d P A 2
C18A C 0.8002(10) 0.5634(8) 0.3560(8) 0.045(3) Uani 0.525(12) 1 d P B 1
Cl1 Cl 0.33404(10) 0.71940(9) 0.13944(8) 0.0322(2) Uani 1 1 d . C 1
H19 H 1.119(5) -0.029(5) 0.0184(18) 0.051(15) Uiso 1 1 d D D 1
H20 H 1.150(4) -0.128(4) 0.109(4) 0.048(14) Uiso 1 1 d D E 1
H21 H 0.453(5) 0.408(5) 0.099(3) 0.043(13) Uiso 1 1 d D F 1
H22 H 0.436(6) 0.506(3) 0.157(5) 0.08(2) Uiso 1 1 d D G 1
H23 H 0.786(4) 0.154(6) 0.570(3) 0.070(18) Uiso 1 1 d D H 1
H24 H 0.938(3) 0.095(5) 0.529(4) 0.051(15) Uiso 1 1 d D I 1

loop_
_atom_site_aniso_label
_atom_site_aniso_U_11
_atom_site_aniso_U_22
_atom_site_aniso_U_33
_atom_site_aniso_U_23
_atom_site_aniso_U_13
_atom_site_aniso_U_12
V1 0.0129(3) 0.0144(3) 0.0102(3) -0.0054(2) -0.0011(2) -0.0009(2)
V2 0.0114(3) 0.0132(3) 0.0108(3) -0.0033(2) -0.0039(2) -0.0011(2)
V3 0.0099(3) 0.0139(3) 0.0098(3) -0.0041(2) -0.0029(2) -0.0022(2)
O1 0.0175(12) 0.0231(13) 0.0148(12) -0.0033(10) -0.0008(10) -0.0032(10)
O2 0.0177(12) 0.0216(12) 0.0128(12) -0.0030(10) -0.0040(10) -0.0015(10)
O3 0.0196(13) 0.0231(13) 0.0149(12) -0.0104(10) -0.0023(10) -0.0044(10)
O4 0.0175(12) 0.0202(12) 0.0183(12) -0.0075(10) -0.0063(10) -0.0050(10)
O5 0.0206(12) 0.0172(12) 0.0200(13) -0.0060(10) -0.0075(10) -0.0025(10)
O6 0.0247(13) 0.0178(12) 0.0225(13) -0.0074(10) -0.0102(11) -0.0027(10)
O7 0.0145(12) 0.0190(12) 0.0155(12) -0.0036(10) -0.0052(9) -0.0027(9)
O8 0.0128(12) 0.0209(12) 0.0158(12) -0.0041(10) -0.0026(9) -0.0048(10)
O9 0.0117(11) 0.0259(13) 0.0173(12) -0.0082(10) -0.0006(9) -0.0016(10)
O10 0.0148(12) 0.0347(14) 0.0152(12) -0.0100(11) 0.0002(10) -0.0109(11)
O11 0.0264(13) 0.0147(12) 0.0152(12) -0.0059(9) -0.0025(10) -0.0044(10)
O12 0.0196(12) 0.0160(12) 0.0121(11) -0.0040(9) -0.0047(9) -0.0009(10)
O13 0.0154(11) 0.0122(11) 0.0114(11) -0.0035(9) -0.0043(9) -0.0031(9)
O14 0.0201(13) 0.0217(13) 0.0134(12) -0.0059(10) -0.0012(10) 0.0016(10)
O15 0.0165(12) 0.0207(13) 0.0193(13) -0.0052(10) -0.0081(10) -0.0015(10)
O16 0.0128(12) 0.0259(13) 0.0148(12) -0.0076(10) -0.0055(10) -0.0017(10)
C1 0.0204(18) 0.0210(18) 0.0150(17) -0.0044(14) -0.0049(14) -0.0073(15)
C2 0.034(2) 0.037(2) 0.0158(19) 0.0058(16) -0.0062(16) -0.0141(19)
C4 0.0209(18) 0.0180(17) 0.0117(16) -0.0043(13) -0.0036(13) -0.0056(14)
C5 0.028(2) 0.040(2) 0.028(2) -0.0187(18) -0.0031(16) -0.0150(18)
C6 0.048(3) 0.058(3) 0.091(4) -0.052(3) -0.007(3) -0.020(3)
C7 0.036(2) 0.0138(17) 0.027(2) -0.0081(15) -0.0135(17) -0.0025(15)
C8 0.0146(16) 0.0136(16) 0.0169(17) -0.0072(13) -0.0037(13) -0.0049(13)
C9 0.0128(16) 0.0192(17) 0.0194(17) -0.0059(14) -0.0016(13) -0.0028(13)
C10 0.0212(18) 0.0253(19) 0.0175(18) -0.0063(15) 0.0011(14) -0.0092(15)
C11 0.0154(17) 0.0270(19) 0.0141(17) 0.0011(14) -0.0051(14) -0.0066(14)
C12 0.019(2) 0.080(3) 0.024(2) -0.016(2) 0.0002(16) -0.025(2)
C13 0.038(3) 0.110(5) 0.026(2) -0.020(3) -0.0006(19) -0.048(3)
C14 0.0134(16) 0.0173(17) 0.0144(17) -0.0051(13) 0.0018(13) -0.0038(13)
C15 0.029(2) 0.0160(17) 0.0199(18) -0.0036(14) -0.0012(15) -0.0056(15)
C17 0.034(8) 0.018(4) 0.034(5) -0.016(3) -0.007(5) -0.003(3)
C18 0.021(4) 0.028(5) 0.043(5) -0.019(4) 0.005(4) -0.005(3)
C3A 0.022(5) 0.046(6) 0.023(5) -0.005(4) 0.006(3) -0.012(4)
C3B 0.046(6) 0.053(6) 0.034(5) -0.003(4) 0.002(4) -0.039(5)
C16A 0.026(5) 0.013(3) 0.027(4) -0.008(3) 0.001(3) 0.001(3)
C16B 0.13(2) 0.011(5) 0.038(6) -0.008(4) -0.026(7) -0.013(6)
C17A 0.019(8) 0.018(4) 0.036(6) -0.013(4) -0.007(6) -0.002(3)
C18A 0.051(6) 0.029(5) 0.070(7) -0.015(4) -0.035(5) -0.009(4)
Cl1 0.0340(5) 0.0238(5) 0.0338(5) -0.0110(4) -0.0170(4) 0.0069(4)

loop_
_atom_type_symbol
_atom_type_description
_atom_type_scat_dispersion_real
_atom_type_scat_dispersion_imag
_atom_type_scat_source
C C 0.0033 0.0016 'International Tables Vol C Tables 4.2.6.8 and 6.1.1.4'
H H 0.0000 0.0000 'International Tables Vol C Tables 4.2.6.8 and 6.1.1.4'
O O 0.0106 0.0060 'International Tables Vol C Tables 4.2.6.8 and 6.1.1.4'
Cl Cl 0.1484 0.1585 'International Tables Vol C Tables 4.2.6.8 and 6.1.1.4'
V V 0.3005 0.5294 'International Tables Vol C Tables 4.2.6.8 and 6.1.1.4'

loop_
_geom_angle_atom_site_label_1
_geom_angle_atom_site_label_2
_geom_angle_atom_site_label_3
_geom_angle
_geom_angle_site_symmetry_1
_geom_angle_site_symmetry_3
_geom_angle_publ_flag
O13 V1 O1 95.11(10) . . ?
O13 V1 O11 94.10(9) . . ?
O1 V1 O11 170.77(10) . . ?
O13 V1 O9 93.71(9) . . ?
O1 V1 O9 88.62(10) . . ?
O11 V1 O9 91.32(10) . . ?
O13 V1 O3 95.33(9) . . ?
O1 V1 O3 89.82(10) . . ?
O11 V1 O3 88.79(10) . . ?
O9 V1 O3 170.92(10) . . ?
O13 V1 O14 178.27(10) . . ?
O1 V1 O14 86.51(10) . . ?
O11 V1 O14 84.28(10) . . ?
O9 V1 O14 85.72(10) . . ?
O3 V1 O14 85.26(10) . . ?
O13 V2 O5 95.90(9) . . ?
O13 V2 O4 93.44(9) . . ?
O5 V2 O4 170.65(10) . . ?
O13 V2 O7 92.86(9) . . ?
O5 V2 O7 89.25(10) . . ?
O4 V2 O7 90.69(10) . . ?
O13 V2 O15 176.86(10) . . ?
O5 V2 O15 87.22(10) . . ?
O4 V2 O15 83.44(10) . . ?
O7 V2 O15 86.90(10) . . ?
O13 V2 O2 93.52(9) . . ?
O5 V2 O2 86.14(10) . . ?
O4 V2 O2 92.89(10) . . ?
O7 V2 O2 172.48(10) . . ?
O15 V2 O2 86.96(10) . . ?
O13 V3 O10 93.53(10) . . ?
O13 V3 O8 94.56(10) . . ?
O10 V3 O8 171.65(10) . . ?
O13 V3 O6 94.93(10) . . ?
O10 V3 O6 87.73(11) . . ?
O8 V3 O6 89.49(10) . . ?
O13 V3 O16 178.33(10) . . ?
O10 V3 O16 86.85(10) . . ?
O8 V3 O16 85.13(10) . . ?
O6 V3 O16 86.70(10) . . ?
O13 V3 O12 94.83(9) . . ?
O10 V3 O12 90.49(10) . . ?
O8 V3 O12 90.92(10) . . ?
O6 V3 O12 170.16(10) . . ?
O16 V3 O12 83.54(9) . . ?
C1 O1 V1 130.0(2) . . ?
C1 O2 V2 135.8(2) . . ?
C4 O3 V1 133.4(2) . . ?
C4 O4 V2 131.8(2) . . ?
C7 O5 V2 127.2(2) . . ?
C7 O6 V3 136.0(2) . . ?
C8 O7 V2 137.7(2) . . ?
C8 O8 V3 126.7(2) . . ?
C11 O9 V1 135.1(2) . . ?
C11 O10 V3 128.3(2) . . ?
C14 O11 V1 128.2(2) . . ?
C14 O12 V3 134.1(2) . . ?
V1 O13 V3 119.87(11) . . ?
V1 O13 V2 120.37(11) . . ?
V3 O13 V2 119.74(11) . . ?
V1 O14 H19 126(3) . . ?
V1 O14 H20 124(3) . . ?
H19 O14 H20 100(4) . . ?
V2 O15 H21 118(3) . . ?
V2 O15 H22 121(4) . . ?
H21 O15 H22 113(5) . . ?
V3 O16 H23 126(4) . . ?
V3 O16 H24 119(3) . . ?
H23 O16 H24 113(5) . . ?
O2 C1 O1 124.7(3) . . ?
O2 C1 C2 118.0(3) . . ?
O1 C1 C2 117.3(3) . . ?
C3A C2 C1 120.5(5) . . ?
C3A C2 H2A 107.2 . . ?
C1 C2 H2A 107.2 . . ?
C3A C2 H2B 107.2 . . ?
C1 C2 H2B 107.2 . . ?
H2A C2 H2B 106.8 . . ?
O4 C4 O3 123.7(3) . . ?
O4 C4 C5 116.7(3) . . ?
O3 C4 C5 119.7(3) . . ?
C6 C5 C4 117.5(4) . . ?
C6 C5 H5A 107.9 . . ?
C4 C5 H5A 107.9 . . ?
C6 C5 H5B 107.9 . . ?
C4 C5 H5B 107.9 . . ?
H5A C5 H5B 107.2 . . ?
O5 C7 O6 125.3(3) . . ?
O5 C7 C17 116.0(4) . . ?
O6 C7 C17 116.0(4) . . ?
O7 C8 O8 123.9(3) . . ?
O7 C8 C9 117.3(3) . . ?
O8 C8 C9 118.8(3) . . ?
C8 C9 C10 115.2(3) . . ?
C8 C9 H9A 108.5 . . ?
C10 C9 H9A 108.5 . . ?
C8 C9 H9B 108.5 . . ?
C10 C9 H9B 108.5 . . ?
H9A C9 H9B 107.5 . . ?
O9 C11 O10 123.8(3) . . ?
O9 C11 C12 118.4(3) . . ?
O10 C11 C12 117.9(3) . . ?
C11 C12 C13 114.8(3) . . ?
C11 C12 H12A 108.6 . . ?
C13 C12 H12A 108.6 . . ?
C11 C12 H12B 108.6 . . ?
C13 C12 H12B 108.6 . . ?
H12A C12 H12B 107.5 . . ?
O11 C14 O12 124.0(3) . . ?
O11 C14 C15 118.6(3) . . ?
O12 C14 C15 117.4(3) . . ?
C16A C15 C14 115.6(4) . . ?
C16A C15 H15A 108.4 . . ?
C14 C15 H15A 108.4 . . ?
C16A C15 H15B 108.4 . . ?
C14 C15 H15B 108.4 . . ?
H15A C15 H15B 107.5 . . ?

loop_
_geom_bond_atom_site_label_1
_geom_bond_atom_site_label_2
_geom_bond_distance
_geom_bond_site_symmetry_2
_geom_bond_publ_flag
V1 O13 1.908(2) . ?
V1 O1 2.001(2) . ?
V1 O11 2.012(2) . ?
V1 O9 2.015(2) . ?
V1 O3 2.035(2) . ?
V1 O14 2.041(2) . ?
V2 O13 1.921(2) . ?
V2 O5 2.002(2) . ?
V2 O4 2.004(2) . ?
V2 O7 2.006(2) . ?
V2 O15 2.021(2) . ?
V2 O2 2.027(2) . ?
V3 O13 1.909(2) . ?
V3 O10 1.992(2) . ?
V3 O8 1.997(2) . ?
V3 O6 2.005(2) . ?
V3 O16 2.039(2) . ?
V3 O12 2.048(2) . ?
O1 C1 1.257(4) . ?
O2 C1 1.254(4) . ?
O3 C4 1.272(4) . ?
O4 C4 1.254(4) . ?
O5 C7 1.250(4) . ?
O6 C7 1.255(4) . ?
O7 C8 1.258(4) . ?
O8 C8 1.261(4) . ?
O9 C11 1.251(4) . ?
O10 C11 1.263(4) . ?
O11 C14 1.248(4) . ?
O12 C14 1.266(4) . ?
O14 H19 0.92(2) . ?
O14 H20 0.930(19) . ?
O15 H21 0.946(19) . ?
O15 H22 0.92(2) . ?
O16 H23 0.93(2) . ?
O16 H24 0.930(19) . ?
C1 C2 1.515(5) . ?
C2 C3A 1.410(9) . ?
C2 H2A 0.9900 . ?
C2 H2B 0.9900 . ?
C4 C5 1.505(5) . ?
C5 C6 1.482(6) . ?
C5 H5A 0.9900 . ?
C5 H5B 0.9900 . ?
C6 H6A 0.9800 . ?
C6 H6B 0.9800 . ?
C6 H6C 0.9800 . ?
C7 C17 1.568(8) . ?
C8 C9 1.504(5) . ?
C9 C10 1.515(5) . ?
C9 H9A 0.9900 . ?
C9 H9B 0.9900 . ?
C10 H10A 0.9800 . ?
C10 H10C 0.9800 . ?
C10 H10B 0.9800 . ?
C11 C12 1.502(5) . ?
C12 C13 1.503(6) . ?
C12 H12A 0.9900 . ?
C12 H12B 0.9900 . ?
C13 H13A 0.9800 . ?
C13 H13B 0.9800 . ?
C13 H13C 0.9800 . ?
C14 C15 1.511(5) . ?
C15 C16A 1.498(8) . ?
C15 H15A 0.9900 . ?
C15 H15B 0.9900 . ?

loop_
_platon_squeeze_void_nr
_platon_squeeze_void_average_x
_platon_squeeze_void_average_y
_platon_squeeze_void_average_z
_platon_squeeze_void_volume
_platon_squeeze_void_count_electrons
1 0.209 0.150 0.701 130.2 40
